data_4323193
loop_
_publ_author_name
'Syunsuke Uozumi'
'Hideki Furutachi'
'Masaaki Ohba'
'Hisashi \=Okawa'
'David E. Fenton'
'Kenji Shindo'
'Susumu Murata'
'David J. Kitko'

_publ_section_title
;
 Dinuclear Nickel(II) Complexes of an Unsymmetric "End-Off" Compartmental
 Ligand: Conversion of Urea into Cyanate at a Dinuclear Nickel Core
;
_journal_name_full 'Inorganic Chemistry'
_journal_page_first 6281
_journal_page_last 6287
_journal_paper_doi 10.1021/ic9807689
_journal_volume 37
_journal_year 1998
_chemical_formula_sum 'C58 H70 F12 N12 Ni4 O10 P2'
_space_group_IT_number 2
_symmetry_cell_setting triclinic
_symmetry_Int_Tables_number 2
_symmetry_space_group_name_Hall '-P 1'
_symmetry_space_group_name_H-M 'P -1'
_audit_creation_date 'Mon Feb 23 15:19:08 1998'
_audit_creation_method 'from TEXRAY.INF file'
_cell_angle_alpha 106.20(2)
_cell_angle_beta 90.01(3)
_cell_angle_gamma 88.73(3)
_cell_formula_units_Z 4.00
_cell_length_a 20.072(7)
_cell_length_b 21.145(6)
_cell_length_c 18.688(6)
_cell_measurement_reflns_used 9
_cell_measurement_temperature 23.0
_cell_measurement_theta_max 9.63
_cell_measurement_theta_min 6.31
_cell_volume 7615(4)
_computing_cell_refinement 'MSC/AFC Diffractometer Control'
_computing_data_collection 'MSC/AFC Diffractometer Control'
_computing_data_reduction 'teXsan: PROCESS (MSC)'
_computing_publication_material 'teXsan: FINISH (MSC)'
_computing_structure_refinement 'teXsan: LS (MSC)'
_computing_structure_solution SHELXS86
_diffrn_ambient_temperature 23.0
_diffrn_measurement_device AFC7R
_diffrn_measurement_method 'omega/2-theta scans'
_diffrn_orient_matrix_UB_11 0.02624
_diffrn_orient_matrix_UB_12 0.02086
_diffrn_orient_matrix_UB_13 -0.03587
_diffrn_orient_matrix_UB_21 -0.04463
_diffrn_orient_matrix_UB_22 0.01816
_diffrn_orient_matrix_UB_23 -0.01308
_diffrn_orient_matrix_UB_31 0.00346
_diffrn_orient_matrix_UB_32 0.04205
_diffrn_orient_matrix_UB_33 0.04139
_diffrn_radiation_monochromator graphite
_diffrn_radiation_source 'X-ray tube'
_diffrn_radiation_type MoKalpha
_diffrn_radiation_wavelength 0.7107
_diffrn_reflns_av_R_equivalents 16.38
_diffrn_reflns_limit_h_max 19
_diffrn_reflns_limit_h_min 0
_diffrn_reflns_limit_k_max 19
_diffrn_reflns_limit_k_min -10
_diffrn_reflns_limit_l_max 1
_diffrn_reflns_limit_l_min -4
_diffrn_reflns_number 14439
_diffrn_reflns_theta_max 22.5110
_diffrn_standards_decay_% -45.45
_diffrn_standards_interval_count 150
_diffrn_standards_number 3
_exptl_absorpt_coefficient_mu_cm 11.027
_exptl_absorpt_correction_type none
_exptl_crystal_colour green
_exptl_crystal_density_diffrn 1.413
_exptl_crystal_description prismatic
_exptl_crystal_F_000 3328.00
_exptl_crystal_size_max 0.500
_exptl_crystal_size_min 0.500
_refine_diff_density_max -1.00250
_refine_diff_density_min 1.09470
_refine_ls_extinction_coef 0.76296
_refine_ls_extinction_method Zachariasen_type_2_Gaussian_isotropic
_refine_ls_goodness_of_fit_obs 2.510
_refine_ls_matrix_type full
_refine_ls_number_parameters 1757
_refine_ls_number_reflns 9505
_refine_ls_number_restraints 0
_refine_ls_R_factor_obs 0.0920
_refine_ls_shift/esd_max 6.3000
_refine_ls_structure_factor_coef F
_refine_ls_weighting_scheme unit
_refine_ls_wR_factor_obs 0.1030
_cod_data_source_file ic9807689_4.cif
_cod_data_source_block '[Ni2(L)(NCO)(EtOH)}2(CO3)](PF6)2'
_cod_original_cell_volume 7614(4)
_cod_original_sg_symbol_H-M 'P -1 '
_cod_original_formula_sum 'C58 H70 O10 N12 P2 F12 Ni4'
_cod_database_code 4323193

loop_
_symmetry_equiv_pos_as_xyz
'   +x,   +y,   +z'
'   -x,   -y,   -z'

loop_
_atom_site_aniso_label
_atom_site_aniso_U_11
_atom_site_aniso_U_22
_atom_site_aniso_U_33
_atom_site_aniso_U_12
_atom_site_aniso_U_13
_atom_site_aniso_U_23
Ni1 0.053(2) 0.073(2) 0.069(2) -0.009(1) -0.004(1) 0.019(1)
Ni2 0.053(2) 0.074(2) 0.071(2) -0.013(1) -0.003(1) 0.020(1)
Ni3 0.058(2) 0.063(2) 0.075(2) -0.005(1) 0.005(1) 0.017(1)
Ni4 0.069(2) 0.067(2) 0.077(2) 0.012(1) 0.008(1) 0.014(1)
Ni5 0.053(2) 0.069(2) 0.062(2) 0.001(1) 0.007(1) 0.008(1)
Ni6 0.050(2) 0.079(2) 0.065(2) 0.003(1) 0.004(1) 0.011(1)
Ni7 0.048(1) 0.061(2) 0.062(2) -0.003(1) 0.007(1) 0.010(1)
Ni8 0.054(1) 0.062(2) 0.065(2) -0.010(1) 0.003(1) 0.009(1)
P1 0.102(6) 0.104(6) 0.103(6) -0.026(4) -0.004(4) 0.027(4)
P2 0.072(4) 0.153(7) 0.100(5) 0.029(5) 0.001(5) 0.031(5)
P3 0.090(6) 0.21(1) 0.116(7) -0.022(6) 0.023(6) 0.054(7)
P4 0.104(6) 0.166(8) 0.093(6) -0.028(6) 0.017(5) 0.023(6)
F1 0.24(2) 0.09(1) 0.27(2) -0.04(1) -0.07(2) 0.06(1)
F2 0.11(1) 0.17(2) 0.28(2) -0.04(1) -0.02(1) 0.00(2)
F3 0.23(2) 0.32(3) 0.14(2) 0.00(2) 0.05(2) 0.08(2)
F4 0.26(2) 0.12(1) 0.31(3) -0.05(1) -0.17(2) 0.06(2)
F5 0.15(2) 0.18(2) 0.36(3) -0.07(1) -0.05(2) 0.03(2)
F6 0.39(4) 0.37(4) 0.09(1) 0.10(3) 0.07(2) 0.07(2)
F7 0.19(2) 0.48(4) 0.24(3) 0.01(3) 0.07(2) 0.20(3)
F8 0.17(2) 0.17(2) 0.21(2) 0.02(1) -0.09(2) -0.01(1)
F9 0.20(2) 0.17(2) 0.29(3) 0.08(2) -0.10(2) -0.01(2)
F10 0.21(2) 0.37(4) 0.24(3) -0.01(2) 0.06(2) 0.15(3)
F11 0.18(2) 0.30(3) 0.28(3) 0.00(2) -0.10(2) -0.09(2)
F12 0.17(2) 0.21(2) 0.28(2) 0.08(2) -0.06(2) 0.06(2)
F13 0.16(2) 0.28(3) 0.25(2) -0.08(2) 0.01(1) 0.13(2)
F14 0.19(2) 0.21(2) 0.22(2) -0.02(2) 0.07(2) 0.03(2)
F15 0.20(2) 0.45(4) 0.18(2) 0.01(2) -0.07(2) 0.14(2)
F16 0.16(2) 0.28(3) 0.25(2) -0.05(2) 0.07(2) 0.11(2)
F17 0.34(3) 0.22(2) 0.30(3) 0.01(2) 0.20(3) 0.02(2)
F18 0.18(2) 0.40(4) 0.23(2) -0.01(2) -0.10(2) 0.11(3)
F19 0.24(3) 0.48(5) 0.26(3) 0.27(3) 0.00(2) -0.05(3)
F20 0.22(3) 0.24(3) 0.36(4) -0.04(2) -0.12(2) -0.02(3)
F21 0.48(5) 0.39(4) 0.18(2) 0.08(4) 0.08(3) 0.18(3)
F22 0.29(3) 0.17(2) 0.43(4) -0.10(2) -0.17(3) 0.12(2)
F23 0.16(2) 0.38(4) 0.32(4) -0.03(2) 0.05(2) 0.00(3)
F24 0.23(3) 0.45(5) 0.18(2) -0.03(3) 0.00(2) 0.12(3)
O1 0.042(7) 0.076(9) 0.062(8) -0.013(6) -0.032(6) 0.022(7)
O2 0.14(2) 0.39(4) 0.18(2) -0.09(2) -0.06(2) 0.20(3)
O3 0.061(8) 0.071(10) 0.077(9) -0.004(7) 0.011(6) 0.026(7)
O4 0.064(9) 0.075(9) 0.09(1) 0.000(7) 0.017(8) 0.037(8)
O5 0.086(10) 0.062(9) 0.09(1) 0.003(7) 0.032(8) 0.009(8)
O6 0.069(9) 0.077(9) 0.10(1) -0.012(7) 0.001(7) 0.016(8)
O7 0.051(8) 0.075(9) 0.060(8) -0.008(7) -0.029(6) 0.007(7)
O8 0.21(3) 0.17(2) 0.32(3) 0.05(2) -0.13(2) -0.13(2)
O9 0.10(1) 0.08(1) 0.13(1) 0.020(8) 0.033(9) 0.046(9)
O10 0.065(8) 0.065(8) 0.056(8) -0.014(7) 0.032(6) 0.013(7)
O11 0.10(2) 0.63(6) 0.20(3) 0.03(2) 0.01(2) 0.24(3)
O12 0.050(8) 0.059(9) 0.079(9) 0.009(6) 0.011(6) 0.013(7)
O13 0.040(7) 0.068(8) 0.071(9) -0.004(6) -0.011(7) 0.020(7)
O14 0.039(7) 0.077(9) 0.061(8) -0.006(6) -0.016(6) 0.004(7)
O15 0.069(9) 0.072(10) 0.09(1) -0.004(7) 0.002(7) 0.012(8)
O16 0.049(7) 0.068(9) 0.070(8) -0.003(7) 0.033(6) 0.010(7)
O17 0.17(2) 0.18(2) 0.14(2) -0.05(1) 0.07(1) -0.07(2)
O18 0.075(9) 0.070(9) 0.073(9) -0.020(7) -0.001(7) 0.010(7)
O19 0.48(7) 0.19(3) 0.27(4) -0.06(4) -0.02(4) -0.02(3)
N1 0.06(1) 0.07(1) 0.08(1) -0.013(9) 0.016(10) 0.002(10)
N2 0.06(1) 0.12(1) 0.07(1) -0.02(1) -0.053(9) 0.00(1)
N3 0.07(1) 0.09(1) 0.06(1) -0.036(10) -0.016(8) 0.022(9)
N4 0.06(1) 0.07(1) 0.07(1) -0.015(8) -0.016(10) 0.014(10)
N5 0.030(9) 0.09(1) 0.10(1) -0.002(9) -0.002(9) 0.04(1)
N6 0.06(1) 0.10(1) 0.06(1) -0.007(9) -0.044(10) 0.02(1)
N7 0.06(1) 0.09(1) 0.10(1) 0.006(10) 0.01(1) 0.05(1)
N8 0.06(1) 0.11(1) 0.07(1) -0.01(1) -0.036(9) 0.02(1)
N9 0.07(1) 0.09(1) 0.07(1) 0.02(1) -0.018(10) 0.00(1)
N10 0.07(1) 0.09(1) 0.09(1) 0.02(1) 0.00(1) 0.03(1)
N11 0.05(1) 0.07(1) 0.09(1) -0.006(9) 0.027(10) -0.01(1)
N12 0.06(1) 0.08(1) 0.07(1) -0.016(9) -0.028(9) 0.001(10)
N13 0.07(1) 0.07(1) 0.07(1) 0.000(9) -0.005(9) -0.014(9)
N14 0.07(1) 0.12(2) 0.06(1) 0.02(1) 0.038(10) 0.01(1)
N15 0.054(10) 0.09(1) 0.046(10) 0.004(9) -0.009(8) 0.004(9)
N16 0.06(1) 0.08(1) 0.07(1) -0.007(9) 0.001(10) 0.02(1)
N17 0.05(1) 0.09(1) 0.07(1) -0.004(9) 0.007(9) 0.01(1)
N18 0.09(1) 0.13(2) 0.022(10) -0.02(1) 0.01(1) 0.01(1)
N19 0.05(1) 0.08(1) 0.08(1) -0.006(9) -0.009(9) 0.032(10)
N20 0.05(1) 0.10(1) 0.08(1) -0.017(9) 0.020(9) 0.03(1)
N21 0.07(1) 0.09(1) 0.07(1) -0.03(1) 0.009(9) 0.02(1)
N22 0.07(1) 0.08(1) 0.10(2) -0.002(10) -0.01(1) 0.03(1)
N23 0.05(1) 0.07(1) 0.07(1) -0.013(9) -0.011(8) -0.006(9)
N24 0.07(1) 0.08(1) 0.04(1) -0.006(9) 0.015(9) 0.005(9)
C1 0.14(2) 0.13(2) 0.10(2) 0.03(2) -0.02(2) 0.06(2)
C2 0.09(2) 0.09(2) 0.07(2) 0.02(1) 0.00(1) 0.02(1)
C3 0.08(2) 0.08(2) 0.07(1) 0.01(1) 0.00(1) 0.02(1)
C4 0.05(1) 0.07(1) 0.06(1) 0.00(1) 0.00(1) 0.01(1)
C5 0.05(1) 0.07(1) 0.06(1) 0.00(1) 0.01(1) 0.02(1)
C6 0.05(1) 0.09(2) 0.04(1) 0.00(1) -0.003(10) 0.02(1)
C7 0.07(1) 0.10(2) 0.07(2) 0.01(1) 0.01(1) 0.04(1)
C8 0.07(1) 0.09(2) 0.06(1) 0.01(1) -0.01(1) 0.02(1)
C9 0.07(1) 0.07(1) 0.11(2) -0.01(1) -0.04(1) 0.00(1)
C10 0.07(2) 0.10(2) 0.12(2) -0.05(1) -0.02(1) 0.04(2)
C11 0.06(2) 0.15(2) 0.17(3) 0.04(2) -0.02(2) 0.01(2)
C12 0.11(2) 0.19(3) 0.05(2) -0.02(2) -0.02(1) 0.02(2)
C13 0.06(1) 0.10(2) 0.05(1) -0.04(1) 0.000(10) 0.02(1)
C14 0.08(2) 0.10(2) 0.09(2) -0.06(1) 0.00(1) 0.02(1)
C15 0.06(1) 0.07(1) 0.10(2) -0.02(1) 0.01(1) 0.01(1)
C16 0.08(2) 0.06(1) 0.10(2) 0.00(1) 0.02(1) -0.01(1)
C17 0.09(2) 0.08(2) 0.09(2) -0.01(1) 0.03(1) 0.01(1)
C18 0.08(2) 0.06(1) 0.12(2) -0.01(1) 0.03(2) 0.02(1)
C19 0.07(1) 0.08(2) 0.08(2) 0.01(1) 0.01(1) 0.03(1)
C20 0.05(1) 0.08(2) 0.09(2) -0.01(1) -0.01(1) 0.01(1)
C21 0.05(1) 0.08(2) 0.09(2) -0.01(1) 0.01(1) 0.04(1)
C22 0.08(2) 0.08(2) 0.13(2) 0.01(1) 0.01(1) 0.05(2)
C23 0.10(2) 0.08(2) 0.17(3) 0.00(2) 0.01(2) 0.02(2)
C24 0.09(2) 0.09(2) 0.13(2) 0.01(2) -0.01(2) 0.02(2)
C25 0.07(1) 0.07(2) 0.09(2) -0.02(1) -0.01(1) 0.01(1)
C26 0.06(1) 0.06(2) 0.08(2) -0.02(1) -0.01(1) 0.02(1)
C27 0.07(2) 0.18(3) 0.08(2) -0.01(2) -0.04(2) 0.07(2)
C28 0.15(4) 0.22(5) 0.7(1) -0.02(3) 0.14(6) -0.19(7)
C29 0.38(8) 0.30(7) 0.6(1) -0.17(6) -0.22(8) 0.14(7)
C30 0.09(2) 0.09(2) 0.11(2) -0.05(1) 0.00(1) -0.01(1)
C31 0.07(2) 0.09(2) 0.08(2) -0.01(1) 0.03(1) 0.00(1)
C32 0.04(1) 0.08(2) 0.08(1) -0.02(1) 0.00(1) 0.01(1)
C33 0.03(1) 0.08(2) 0.08(1) 0.00(1) 0.00(1) 0.03(1)
C34 0.04(1) 0.09(2) 0.04(1) 0.00(1) 0.001(9) 0.00(1)
C35 0.05(1) 0.11(2) 0.05(1) 0.01(1) 0.01(1) 0.01(1)
C36 0.06(1) 0.10(2) 0.08(2) -0.02(1) 0.02(1) -0.01(1)
C37 0.06(2) 0.08(2) 0.08(2) -0.02(1) 0.01(1) 0.02(1)
C38 0.06(1) 0.12(2) 0.12(2) -0.01(1) -0.03(1) 0.07(2)
C39 0.07(2) 0.07(2) 0.17(2) 0.01(1) -0.02(1) 0.05(2)
C40 0.06(1) 0.12(2) 0.13(2) -0.03(1) -0.01(1) 0.05(2)
C41 0.11(2) 0.15(2) 0.06(2) -0.01(2) 0.00(1) 0.00(1)
C42 0.07(1) 0.09(2) 0.07(1) 0.03(1) 0.02(1) 0.01(1)
C43 0.14(2) 0.08(2) 0.10(2) 0.08(2) -0.01(2) 0.02(1)
C44 0.11(2) 0.07(2) 0.13(2) 0.04(2) 0.03(2) 0.03(2)
C45 0.11(2) 0.09(2) 0.15(3) 0.02(2) 0.01(2) 0.02(2)
C46 0.12(2) 0.11(2) 0.17(3) 0.02(2) 0.03(2) 0.01(2)
C47 0.12(2) 0.11(2) 0.14(3) 0.02(2) 0.03(2) 0.02(2)
C48 0.11(2) 0.08(2) 0.10(2) 0.01(2) 0.02(2) 0.01(2)
C49 0.05(1) 0.14(2) 0.10(2) 0.02(1) 0.00(1) 0.06(2)
C50 0.06(1) 0.09(2) 0.08(2) 0.00(1) 0.04(1) 0.01(1)
C51 0.06(2) 0.10(2) 0.12(2) -0.01(1) 0.04(1) 0.02(2)
C52 0.08(2) 0.11(2) 0.12(2) -0.01(2) 0.04(2) 0.03(2)
C53 0.09(2) 0.09(2) 0.09(2) -0.02(1) 0.02(1) 0.02(1)
C54 0.06(1) 0.08(2) 0.07(1) 0.02(1) 0.01(1) 0.03(1)
C55 0.10(2) 0.07(2) 0.17(3) 0.00(2) -0.06(2) -0.02(2)
C56 0.18(4) 0.15(4) 0.49(8) 0.04(3) 0.17(5) 0.18(5)
C57 0.34(7) 0.10(3) 0.29(6) 0.02(4) -0.10(5) 0.03(3)
C58 0.12(2) 0.12(2) 0.23(3) -0.03(2) 0.02(2) 0.10(2)
C59 0.10(2) 0.12(2) 0.10(2) -0.05(2) -0.01(2) 0.04(2)
C60 0.10(2) 0.07(2) 0.11(2) -0.02(1) -0.02(2) 0.03(1)
C61 0.05(1) 0.06(1) 0.09(2) -0.01(1) -0.01(1) 0.01(1)
C62 0.04(1) 0.08(2) 0.06(1) 0.01(1) 0.005(10) 0.02(1)
C63 0.08(2) 0.07(1) 0.05(1) -0.03(1) -0.03(1) 0.03(1)
C64 0.10(2) 0.07(2) 0.08(2) -0.01(1) -0.02(1) 0.01(1)
C65 0.06(1) 0.09(2) 0.08(2) -0.02(1) -0.01(1) 0.02(1)
C66 0.07(2) 0.09(2) 0.12(2) 0.00(1) 0.02(1) -0.03(1)
C67 0.12(3) 0.14(3) 0.26(4) 0.08(2) 0.12(3) 0.06(3)
C68 0.06(2) 0.25(4) 0.14(3) -0.05(2) 0.02(2) -0.03(2)
C69 0.11(2) 0.36(5) 0.10(2) 0.10(3) 0.06(2) 0.07(3)
C70 0.06(1) 0.09(2) 0.05(1) 0.01(1) 0.006(10) 0.02(1)
C71 0.08(1) 0.07(1) 0.07(2) 0.03(1) -0.01(1) 0.01(1)
C72 0.05(1) 0.07(1) 0.09(2) -0.01(1) -0.01(1) -0.01(1)
C73 0.06(2) 0.07(2) 0.15(3) -0.01(1) 0.01(2) 0.00(2)
C74 0.08(2) 0.08(2) 0.12(2) -0.01(1) -0.02(2) 0.03(2)
C75 0.08(2) 0.08(2) 0.11(2) -0.02(1) -0.01(2) 0.02(1)
C76 0.08(2) 0.09(2) 0.08(2) -0.02(1) -0.02(1) 0.04(1)
C77 0.05(1) 0.08(1) 0.09(1) -0.01(1) 0.01(1) -0.02(1)
C78 0.06(1) 0.07(2) 0.08(2) 0.00(1) -0.02(1) 0.02(1)
C79 0.09(2) 0.09(2) 0.12(2) -0.01(2) -0.02(2) 0.01(2)
C80 0.10(2) 0.12(2) 0.17(3) 0.00(2) -0.01(2) -0.02(2)
C81 0.10(2) 0.11(2) 0.13(2) 0.00(2) 0.00(2) -0.01(2)
C82 0.08(2) 0.10(2) 0.08(2) 0.02(1) -0.02(1) 0.00(1)
C83 0.017(10) 0.08(2) 0.07(1) 0.005(10) -0.018(10) 0.02(1)
C84 0.06(2) 0.25(3) 0.05(2) 0.03(2) 0.01(1) 0.05(2)
C85 0.11(2) 0.09(2) 0.19(3) -0.01(2) -0.05(2) 0.02(2)
C86 0.12(2) 0.10(2) 0.25(4) -0.01(2) -0.05(2) -0.01(2)
C87 0.12(2) 0.11(2) 0.11(2) 0.08(2) 0.02(2) 0.01(2)
C88 0.10(2) 0.10(2) 0.06(1) 0.05(2) -0.01(1) -0.01(1)
C89 0.07(1) 0.10(2) 0.06(1) 0.03(1) -0.01(1) 0.00(1)
C90 0.06(1) 0.07(1) 0.06(1) 0.00(1) -0.01(1) 0.01(1)
C91 0.05(1) 0.08(2) 0.05(1) 0.00(1) 0.00(1) 0.01(1)
C92 0.06(1) 0.11(2) 0.05(1) 0.01(1) 0.00(1) 0.01(1)
C93 0.08(2) 0.10(2) 0.07(2) 0.03(1) 0.01(1) -0.01(1)
C94 0.04(1) 0.09(2) 0.08(1) -0.01(1) -0.02(1) 0.02(1)
C95 0.07(1) 0.09(2) 0.14(2) -0.01(1) 0.03(1) 0.06(2)
C96 0.05(1) 0.08(2) 0.12(2) -0.02(1) 0.00(1) 0.04(1)
C97 0.05(1) 0.11(2) 0.12(2) 0.01(1) 0.02(1) 0.04(1)
C98 0.08(2) 0.16(2) 0.06(1) -0.02(1) 0.02(1) 0.01(1)
C99 0.08(2) 0.08(2) 0.08(2) -0.03(1) 0.02(1) 0.01(1)
C100 0.11(2) 0.09(2) 0.10(2) -0.05(1) 0.01(1) 0.02(1)
C101 0.08(2) 0.08(2) 0.13(2) -0.01(1) -0.02(2) 0.04(2)
C102 0.10(2) 0.07(2) 0.19(3) -0.03(2) -0.04(2) 0.05(2)
C103 0.11(3) 0.11(3) 0.20(4) 0.00(2) -0.06(3) 0.03(3)
C104 0.13(3) 0.06(2) 0.13(3) 0.02(2) -0.06(2) -0.02(2)
C105 0.11(2) 0.09(2) 0.08(2) 0.03(2) -0.03(1) -0.01(1)
C106 0.04(1) 0.10(2) 0.14(2) -0.02(1) 0.01(1) 0.05(2)
C107 0.07(2) 0.08(2) 0.07(1) 0.00(1) -0.03(1) 0.01(1)
C108 0.08(2) 0.09(2) 0.11(2) 0.00(2) -0.03(1) 0.03(2)
C109 0.09(2) 0.10(2) 0.12(2) 0.03(2) -0.03(2) 0.03(2)
C110 0.09(2) 0.08(2) 0.10(2) 0.00(1) -0.03(1) 0.02(1)
C111 0.07(1) 0.07(1) 0.09(2) -0.01(1) -0.01(1) 0.02(1)
C112 0.07(2) 0.12(2) 0.07(2) -0.03(1) 0.02(1) -0.02(2)
C113 0.14(2) 0.06(2) 0.14(2) 0.01(1) -0.04(2) 0.01(1)
C114 0.10(2) 0.10(2) 0.16(2) 0.01(2) -0.02(2) 0.02(2)
C115 0.5(1) 0.25(7) 0.33(8) 0.06(7) -0.19(8) 0.14(6)
C116 0.28(6) 0.31(7) 0.24(6) 0.11(5) 0.06(5) 0.11(5)

loop_
_atom_site_label
_atom_site_fract_x
_atom_site_fract_y
_atom_site_fract_z
_atom_site_U_iso_or_equiv
_atom_site_thermal_displace_type
_atom_site_calc_flag
_atom_site_calc_attached_atom
Ni1 -0.0372(1) 0.2279(1) 0.3523(1) 0.0647 Uij ? ?
Ni2 -0.1867(1) 0.1870(1) 0.3627(1) 0.0656 Uij ? ?
Ni3 0.0668(1) 0.1741(1) 0.1421(1) 0.0660 Uij ? ?
Ni4 0.2135(1) 0.1181(1) 0.1252(1) 0.0727 Uij ? ?
Ni5 0.4562(1) 0.2819(1) 0.6240(1) 0.0634 Uij ? ?
Ni6 0.3041(1) 0.3226(1) 0.6176(1) 0.0663 Uij ? ?
Ni7 0.5557(1) 0.3249(1) 0.8373(1) 0.0585 Uij ? ?
Ni8 0.6924(1) 0.3926(1) 0.8733(1) 0.0621 Uij ? ?
P1 0.4289(4) 0.0091(4) 0.3555(4) 0.1028 Uij ? ?
P2 0.5524(3) 0.2339(4) 0.1307(4) 0.1095 Uij ? ?
P3 0.0481(4) 0.2795(5) 0.8532(5) 0.1377 Uij ? ?
P4 0.9308(4) 0.4472(5) 0.6363(5) 0.1230 Uij ? ?
F1 0.4220(10) 0.0823(8) 0.366(1) 0.1963 Uij ? ?
F2 0.5014(8) 0.0136(9) 0.382(1) 0.1994 Uij ? ?
F3 0.410(1) 0.021(1) 0.439(1) 0.2278 Uij ? ?
F4 0.429(1) -0.0666(9) 0.349(1) 0.2304 Uij ? ?
F5 0.353(1) 0.006(1) 0.336(2) 0.2415 Uij ? ?
F6 0.438(1) -0.005(1) 0.275(1) 0.2873 Uij ? ?
F7 0.595(1) 0.243(2) 0.068(1) 0.2814 Uij ? ?
F8 0.5910(9) 0.2842(9) 0.191(1) 0.1974 Uij ? ?
F9 0.607(1) 0.1839(9) 0.137(1) 0.2357 Uij ? ?
F10 0.510(1) 0.220(1) 0.191(1) 0.2592 Uij ? ?
F11 0.517(1) 0.182(1) 0.071(2) 0.2872 Uij ? ?
F12 0.4997(9) 0.284(1) 0.126(1) 0.2198 Uij ? ?
F13 0.0047(9) 0.229(1) 0.872(1) 0.2150 Uij ? ?
F14 0.084(1) 0.226(1) 0.787(1) 0.2131 Uij ? ?
F15 -0.005(1) 0.289(1) 0.798(1) 0.2672 Uij ? ?
F16 0.0958(9) 0.332(1) 0.833(1) 0.2218 Uij ? ?
F17 0.018(1) 0.333(1) 0.917(2) 0.2965 Uij ? ?
F18 0.104(1) 0.265(1) 0.906(1) 0.2661 Uij ? ?
F19 0.868(1) 0.483(2) 0.648(1) 0.3630 Uij ? ?
F20 0.901(1) 0.380(1) 0.598(2) 0.2937 Uij ? ?
F21 0.932(2) 0.458(2) 0.562(2) 0.3315 Uij ? ?
F22 0.971(1) 0.505(1) 0.674(2) 0.2872 Uij ? ?
F23 0.996(1) 0.407(2) 0.620(2) 0.3089 Uij ? ?
F24 0.933(1) 0.428(2) 0.709(1) 0.2798 Uij ? ?
O1 -0.1271(5) 0.2243(6) 0.2987(6) 0.0594 Uij ? ?
O2 -0.093(1) 0.181(1) 0.543(1) 0.2112 Uij ? ?
O3 0.0151(6) 0.2030(7) 0.2467(7) 0.0684 Uij ? ?
O4 -0.0140(6) 0.1279(6) 0.3015(8) 0.0732 Uij ? ?
O5 0.0450(6) 0.1010(6) 0.1940(8) 0.0819 Uij ? ?
O6 -0.1431(6) 0.0952(7) 0.3014(7) 0.0837 Uij ? ?
O7 0.1573(5) 0.1917(6) 0.1948(6) 0.0646 Uij ? ?
O8 0.114(1) 0.022(1) -0.047(2) 0.2761 Uij ? ?
O9 0.1712(7) 0.0602(7) 0.1909(8) 0.1009 Uij ? ?
O10 0.3674(5) 0.2814(6) 0.6771(6) 0.0624 Uij ? ?
O11 0.392(1) 0.326(2) 0.434(2) 0.2848 Uij ? ?
O12 0.5084(5) 0.2993(6) 0.7295(6) 0.0642 Uij ? ?
O13 0.4728(5) 0.3791(5) 0.6821(7) 0.0593 Uij ? ?
O14 0.5276(5) 0.4007(6) 0.7933(7) 0.0622 Uij ? ?
O15 0.3446(6) 0.4135(6) 0.6894(7) 0.0798 Uij ? ?
O16 0.6477(5) 0.3225(6) 0.7912(6) 0.0642 Uij ? ?
O17 0.5754(10) 0.467(1) 1.042(1) 0.1818 Uij ? ?
O18 0.6451(6) 0.4589(6) 0.8185(7) 0.0745 Uij ? ?
O19 0.998(2) 0.461(2) 0.162(2) 0.3314 Uij ? ?
N1 -0.0372(8) 0.3267(7) 0.3640(9) 0.0726 Uij ? ?
N2 0.0559(7) 0.2477(9) 0.4141(9) 0.0867 Uij ? ?
N3 -0.2653(7) 0.1804(8) 0.2856(8) 0.0697 Uij ? ?
N4 -0.2537(7) 0.1344(7) 0.4062(10) 0.0676 Uij ? ?
N5 -0.2311(7) 0.2787(8) 0.4115(10) 0.0700 Uij ? ?
N6 -0.1022(8) 0.2039(8) 0.4320(10) 0.0747 Uij ? ?
N7 0.0701(8) 0.2663(8) 0.1289(10) 0.0764 Uij ? ?
N8 -0.0265(7) 0.1695(9) 0.0796(9) 0.0804 Uij ? ?
N9 0.2976(8) 0.1456(8) 0.1945(9) 0.0822 Uij ? ?
N10 0.2755(9) 0.0389(9) 0.076(1) 0.0862 Uij ? ?
N11 0.2526(8) 0.1844(8) 0.0738(10) 0.0748 Uij ? ?
N12 0.1269(7) 0.1065(9) 0.0604(9) 0.0712 Uij ? ?
N13 0.4566(8) 0.1827(8) 0.5985(9) 0.0749 Uij ? ?
N14 0.5485(8) 0.2667(10) 0.5610(9) 0.0878 Uij ? ?
N15 0.2262(7) 0.3240(7) 0.6940(8) 0.0646 Uij ? ?
N16 0.2360(7) 0.3808(8) 0.5788(10) 0.0708 Uij ? ?
N17 0.2650(8) 0.2327(8) 0.5650(9) 0.0721 Uij ? ?
N18 0.3884(9) 0.3113(9) 0.5495(9) 0.0830 Uij ? ?
N19 0.5705(8) 0.2312(8) 0.8392(9) 0.0701 Uij ? ?
N20 0.4635(7) 0.3165(9) 0.8943(9) 0.0754 Uij ? ?
N21 0.7813(8) 0.3828(8) 0.8104(9) 0.0760 Uij ? ?
N22 0.7458(8) 0.4723(8) 0.939(1) 0.0828 Uij ? ?
N23 0.7379(8) 0.3221(7) 0.9142(8) 0.0660 Uij ? ?
N24 0.6042(7) 0.3901(8) 0.9300(9) 0.0685 Uij ? ?
C1 -0.230(1) 0.397(1) 0.138(1) 0.1166 Uij ? ?
C2 -0.202(1) 0.353(1) 0.185(1) 0.0843 Uij ? ?
C3 -0.149(1) 0.372(1) 0.233(1) 0.0789 Uij ? ?
C4 -0.1227(9) 0.3293(10) 0.274(1) 0.0636 Uij ? ?
C5 -0.1506(9) 0.2670(10) 0.2657(10) 0.0579 Uij ? ?
C6 -0.2073(9) 0.2506(10) 0.2199(10) 0.0610 Uij ? ?
C7 -0.2348(10) 0.293(1) 0.181(1) 0.0803 Uij ? ?
C8 -0.069(1) 0.3577(10) 0.323(1) 0.0708 Uij ? ?
C9 0.019(1) 0.3618(10) 0.412(1) 0.0887 Uij ? ?
C10 0.078(1) 0.308(1) 0.395(1) 0.0975 Uij ? ?
C11 0.110(1) 0.195(1) 0.386(2) 0.1321 Uij ? ?
C12 0.043(1) 0.256(1) 0.494(1) 0.1194 Uij ? ?
C13 -0.2375(9) 0.1835(10) 0.2121(9) 0.0702 Uij ? ?
C14 -0.2940(10) 0.115(1) 0.277(1) 0.0888 Uij ? ?
C15 -0.2976(10) 0.1058(10) 0.356(1) 0.0759 Uij ? ?
C16 -0.348(1) 0.0628(10) 0.371(1) 0.0863 Uij ? ?
C17 -0.348(1) 0.051(1) 0.441(1) 0.0887 Uij ? ?
C18 -0.302(1) 0.082(1) 0.494(1) 0.0890 Uij ? ?
C19 -0.2544(10) 0.1238(10) 0.474(1) 0.0744 Uij ? ?
C20 -0.3173(9) 0.234(1) 0.316(1) 0.0772 Uij ? ?
C21 -0.285(1) 0.290(1) 0.375(1) 0.0721 Uij ? ?
C22 -0.319(1) 0.350(1) 0.392(1) 0.0932 Uij ? ?
C23 -0.289(1) 0.402(1) 0.450(2) 0.1191 Uij ? ?
C24 -0.233(1) 0.390(1) 0.489(1) 0.1067 Uij ? ?
C25 -0.2043(10) 0.328(1) 0.467(1) 0.0782 Uij ? ?
C26 0.0156(10) 0.141(1) 0.248(1) 0.0638 Uij ? ?
C27 -0.096(1) 0.193(1) 0.484(2) 0.1045 Uij ? ?
C28 -0.141(2) 0.024(3) 0.340(4) 0.4254 Uij ? ?
C29 -0.091(3) -0.033(3) 0.259(4) 0.4073 Uij ? ?
C30 0.281(1) 0.435(1) 0.326(1) 0.1049 Uij ? ?
C31 0.246(1) 0.371(1) 0.290(1) 0.0853 Uij ? ?
C32 0.1904(10) 0.3702(10) 0.248(1) 0.0717 Uij ? ?
C33 0.1593(9) 0.309(1) 0.214(1) 0.0645 Uij ? ?
C34 0.1858(9) 0.248(1) 0.2232(9) 0.0580 Uij ? ?
C35 0.2445(10) 0.251(1) 0.265(1) 0.0757 Uij ? ?
C36 0.2753(10) 0.312(1) 0.298(1) 0.0891 Uij ? ?
C37 0.105(1) 0.315(1) 0.168(1) 0.0740 Uij ? ?
C38 0.0140(10) 0.279(1) 0.079(1) 0.0932 Uij ? ?
C39 -0.048(1) 0.240(1) 0.095(1) 0.0999 Uij ? ?
C40 -0.0806(10) 0.134(1) 0.108(1) 0.0977 Uij ? ?
C41 -0.014(1) 0.136(1) -0.003(1) 0.1093 Uij ? ?
C42 0.2759(10) 0.186(1) 0.271(1) 0.0809 Uij ? ?
C43 0.327(1) 0.082(1) 0.204(1) 0.1077 Uij ? ?
C44 0.321(1) 0.031(1) 0.126(2) 0.1020 Uij ? ?
C45 0.368(1) -0.025(1) 0.110(2) 0.1203 Uij ? ?
C46 0.361(2) -0.072(1) 0.040(2) 0.1355 Uij ? ?
C47 0.313(2) -0.063(1) -0.011(2) 0.1268 Uij ? ?
C48 0.270(1) -0.006(1) 0.009(1) 0.1028 Uij ? ?
C49 0.3461(9) 0.178(1) 0.158(1) 0.0899 Uij ? ?
C50 0.308(1) 0.214(1) 0.108(1) 0.0780 Uij ? ?
C51 0.332(1) 0.271(1) 0.094(1) 0.0948 Uij ? ?
C52 0.296(1) 0.298(1) 0.044(2) 0.1015 Uij ? ?
C53 0.239(1) 0.266(1) 0.008(1) 0.0899 Uij ? ?
C54 0.2171(9) 0.212(1) 0.025(1) 0.0688 Uij ? ?
C55 0.119(1) 0.066(1) 0.010(2) 0.1244 Uij ? ?
C56 0.170(2) -0.011(2) 0.174(3) 0.2561 Uij ? ?
C57 0.118(3) -0.040(2) 0.183(3) 0.2464 Uij ? ?
C58 0.266(1) 0.090(1) 0.809(2) 0.1473 Uij ? ?
C59 0.293(1) 0.140(1) 0.769(1) 0.1018 Uij ? ?
C60 0.347(1) 0.124(1) 0.718(1) 0.0925 Uij ? ?
C61 0.3749(9) 0.171(1) 0.685(1) 0.0698 Uij ? ?
C62 0.3455(9) 0.235(1) 0.7012(10) 0.0576 Uij ? ?
C63 0.2885(10) 0.2476(10) 0.749(1) 0.0640 Uij ? ?
C64 0.262(1) 0.203(1) 0.783(1) 0.0810 Uij ? ?
C65 0.426(1) 0.146(1) 0.631(1) 0.0771 Uij ? ?
C66 0.512(1) 0.152(1) 0.544(1) 0.1036 Uij ? ?
C67 0.570(1) 0.202(2) 0.566(2) 0.1747 Uij ? ?
C68 0.605(1) 0.308(2) 0.600(2) 0.1680 Uij ? ?
C69 0.541(1) 0.275(2) 0.491(2) 0.1920 Uij ? ?
C70 0.2538(9) 0.3146(10) 0.7635(10) 0.0677 Uij ? ?
C71 0.1934(9) 0.3903(10) 0.708(1) 0.0775 Uij ? ?
C72 0.1882(10) 0.4075(10) 0.635(1) 0.0741 Uij ? ?
C73 0.139(1) 0.452(1) 0.619(2) 0.1014 Uij ? ?
C74 0.137(1) 0.468(1) 0.552(2) 0.0926 Uij ? ?
C75 0.186(1) 0.438(1) 0.499(1) 0.0882 Uij ? ?
C76 0.233(1) 0.394(1) 0.513(1) 0.0795 Uij ? ?
C77 0.1761(9) 0.2724(9) 0.660(1) 0.0790 Uij ? ?
C78 0.212(1) 0.217(1) 0.599(1) 0.0740 Uij ? ?
C79 0.184(1) 0.155(1) 0.582(1) 0.1049 Uij ? ?
C80 0.216(1) 0.105(1) 0.527(2) 0.1427 Uij ? ?
C81 0.270(1) 0.121(1) 0.486(2) 0.1196 Uij ? ?
C82 0.294(1) 0.184(1) 0.509(1) 0.0905 Uij ? ?
C83 0.5022(8) 0.364(1) 0.735(1) 0.0551 Uij ? ?
C84 0.390(1) 0.318(2) 0.498(2) 0.1181 Uij ? ?
C85 0.343(1) 0.479(1) 0.679(2) 0.1302 Uij ? ?
C86 0.379(1) 0.526(1) 0.745(2) 0.1678 Uij ? ?
C87 0.815(1) 0.102(1) 0.650(1) 0.1235 Uij ? ?
C88 0.769(1) 0.161(1) 0.689(1) 0.0944 Uij ? ?
C89 0.711(1) 0.150(1) 0.725(1) 0.0806 Uij ? ?
C90 0.6692(10) 0.2042(10) 0.760(1) 0.0654 Uij ? ?
C91 0.6860(9) 0.269(1) 0.7600(10) 0.0644 Uij ? ?
C92 0.7466(9) 0.280(1) 0.7238(10) 0.0752 Uij ? ?
C93 0.788(1) 0.226(1) 0.689(1) 0.0889 Uij ? ?
C94 0.6128(9) 0.1879(10) 0.799(1) 0.0682 Uij ? ?
C95 0.515(1) 0.205(1) 0.876(1) 0.0948 Uij ? ?
C96 0.4515(9) 0.245(1) 0.864(1) 0.0819 Uij ? ?
C97 0.4069(9) 0.353(1) 0.870(1) 0.0905 Uij ? ?
C98 0.472(1) 0.340(1) 0.977(1) 0.1003 Uij ? ?
C99 0.7669(10) 0.349(1) 0.729(1) 0.0846 Uij ? ?
C100 0.801(1) 0.452(1) 0.816(1) 0.0994 Uij ? ?
C101 0.795(1) 0.490(1) 0.897(2) 0.0936 Uij ? ?
C102 0.836(1) 0.543(1) 0.930(2) 0.1158 Uij ? ?
C103 0.829(2) 0.575(2) 1.005(3) 0.1416 Uij ? ?
C104 0.780(2) 0.558(1) 1.044(2) 0.1182 Uij ? ?
C105 0.736(1) 0.505(1) 1.013(1) 0.1005 Uij ? ?
C106 0.8334(9) 0.347(1) 0.843(1) 0.0925 Uij ? ?
C107 0.801(1) 0.305(1) 0.883(1) 0.0724 Uij ? ?
C108 0.836(1) 0.250(1) 0.896(1) 0.0967 Uij ? ?
C109 0.802(1) 0.212(1) 0.936(2) 0.1070 Uij ? ?
C110 0.738(1) 0.232(1) 0.968(1) 0.0918 Uij ? ?
C111 0.7071(10) 0.286(1) 0.955(1) 0.0738 Uij ? ?
C112 0.589(1) 0.428(1) 0.984(1) 0.0934 Uij ? ?
C113 0.624(1) 0.529(1) 0.861(1) 0.1185 Uij ? ?
C114 0.574(1) 0.557(1) 0.822(2) 0.1230 Uij ? ?
C115 0.956(5) 0.502(3) 0.130(4) 0.3583 Uij ? ?
C116 0.944(3) 0.452(3) 0.065(3) 0.2717 Uij ? ?

loop_
_atom_type_symbol
_atom_type_oxidation_number
_atom_type_number_in_cell
_atom_type_scat_dispersion_real
_atom_type_scat_dispersion_imag
_atom_type_scat_source
C 0 232 0.003 0.002 'International Tables'
H 0 280 0.000 0.000 'International Tables'
O 0 40 0.011 0.006 'International Tables'
N 0 48 0.006 0.003 'International Tables'
Ni 0 16 0.339 1.112 'International Tables'
F 0 48 0.017 0.010 'International Tables'
P 0 8 0.102 0.094 'International Tables'

loop_
_geom_angle_atom_site_label_1
_geom_angle_atom_site_label_2
_geom_angle_atom_site_label_3
_geom_angle
_geom_angle_site_symmetry_1
_geom_angle_site_symmetry_2
_geom_angle_site_symmetry_3
_geom_angle_publ_flag
O(1) Ni(1) O(3) 90.6(4) ? ? ? yes
O(1) Ni(1) O(4) 93.4(5) ? ? ? yes
O(1) Ni(1) N(1) 88.3(6) ? ? ? yes
O(1) Ni(1) N(2) 171.4(6) ? ? ? yes
O(1) Ni(1) N(6) 79.4(6) ? ? ? yes
O(3) Ni(1) O(4) 62.3(6) ? ? ? yes
O(3) Ni(1) N(1) 93.9(6) ? ? ? yes
O(3) Ni(1) N(2) 91.8(5) ? ? ? yes
O(3) Ni(1) N(6) 151.9(6) ? ? ? yes
O(4) Ni(1) N(1) 156.1(6) ? ? ? yes
O(4) Ni(1) N(2) 95.0(6) ? ? ? yes
O(4) Ni(1) N(6) 91.9(6) ? ? ? yes
N(1) Ni(1) N(2) 83.3(7) ? ? ? yes
N(1) Ni(1) N(6) 111.9(6) ? ? ? yes
N(2) Ni(1) N(6) 101.9(7) ? ? ? yes
O(1) Ni(2) O(6) 83.9(5) ? ? ? yes
O(1) Ni(2) N(3) 90.5(6) ? ? ? yes
O(1) Ni(2) N(4) 167.3(5) ? ? ? yes
O(1) Ni(2) N(5) 92.0(6) ? ? ? yes
O(1) Ni(2) N(6) 81.4(6) ? ? ? yes
O(6) Ni(2) N(3) 92.8(5) ? ? ? yes
O(6) Ni(2) N(4) 87.8(6) ? ? ? yes
O(6) Ni(2) N(5) 173.7(7) ? ? ? yes
O(6) Ni(2) N(6) 89.3(5) ? ? ? yes
N(3) Ni(2) N(4) 80.3(7) ? ? ? yes
N(3) Ni(2) N(5) 82.5(6) ? ? ? yes
N(3) Ni(2) N(6) 171.4(7) ? ? ? yes
N(4) Ni(2) N(5) 95.4(6) ? ? ? yes
N(4) Ni(2) N(6) 108.2(7) ? ? ? yes
N(5) Ni(2) N(6) 94.8(6) ? ? ? yes
O(3) Ni(3) O(5) 61.9(5) ? ? ? yes
O(3) Ni(3) O(7) 91.1(4) ? ? ? yes
O(3) Ni(3) N(7) 95.6(6) ? ? ? yes
O(3) Ni(3) N(8) 92.0(5) ? ? ? yes
O(3) Ni(3) N(12) 151.9(7) ? ? ? yes
O(5) Ni(3) O(7) 92.0(5) ? ? ? yes
O(5) Ni(3) N(7) 157.5(6) ? ? ? yes
O(5) Ni(3) N(8) 97.1(6) ? ? ? yes
O(5) Ni(3) N(12) 91.2(6) ? ? ? yes
O(7) Ni(3) N(7) 87.7(6) ? ? ? yes
O(7) Ni(3) N(8) 170.8(7) ? ? ? yes
O(7) Ni(3) N(12) 81.3(5) ? ? ? yes
N(7) Ni(3) N(8) 83.3(7) ? ? ? yes
N(7) Ni(3) N(12) 110.9(7) ? ? ? yes
N(8) Ni(3) N(12) 99.7(6) ? ? ? yes
O(7) Ni(4) O(9) 82.6(5) ? ? ? yes
O(7) Ni(4) N(9) 90.6(5) ? ? ? yes
O(7) Ni(4) N(10) 167.7(7) ? ? ? yes
O(7) Ni(4) N(11) 90.7(6) ? ? ? yes
O(7) Ni(4) N(12) 82.4(5) ? ? ? yes
O(9) Ni(4) N(9) 94.6(6) ? ? ? yes
O(9) Ni(4) N(10) 88.5(7) ? ? ? yes
O(9) Ni(4) N(11) 172.5(5) ? ? ? yes
O(9) Ni(4) N(12) 89.9(7) ? ? ? yes
N(9) Ni(4) N(10) 81.6(7) ? ? ? yes
N(9) Ni(4) N(11) 82.0(7) ? ? ? yes
N(9) Ni(4) N(12) 171.1(7) ? ? ? yes
N(10) Ni(4) N(11) 97.6(7) ? ? ? yes
N(10) Ni(4) N(12) 106.3(7) ? ? ? yes
N(11) Ni(4) N(12) 92.5(7) ? ? ? yes
O(10) Ni(5) O(12) 90.3(4) ? ? ? yes
O(10) Ni(5) O(13) 92.5(4) ? ? ? yes
O(10) Ni(5) N(13) 87.3(6) ? ? ? yes
O(10) Ni(5) N(14) 171.4(6) ? ? ? yes
O(10) Ni(5) N(18) 79.0(6) ? ? ? yes
O(12) Ni(5) O(13) 62.9(5) ? ? ? yes
O(12) Ni(5) N(13) 97.2(6) ? ? ? yes
O(12) Ni(5) N(14) 92.3(5) ? ? ? yes
O(12) Ni(5) N(18) 152.2(5) ? ? ? yes
O(13) Ni(5) N(13) 160.1(6) ? ? ? yes
O(13) Ni(5) N(14) 95.9(6) ? ? ? yes
O(13) Ni(5) N(18) 91.7(6) ? ? ? yes
N(13) Ni(5) N(14) 84.3(7) ? ? ? yes
N(13) Ni(5) N(18) 107.7(7) ? ? ? yes
N(14) Ni(5) N(18) 102.0(7) ? ? ? yes
O(10) Ni(6) O(15) 82.0(5) ? ? ? yes
O(10) Ni(6) N(15) 90.7(5) ? ? ? yes
O(10) Ni(6) N(16) 167.3(5) ? ? ? yes
O(10) Ni(6) N(17) 91.7(6) ? ? ? yes
O(10) Ni(6) N(18) 81.0(6) ? ? ? yes
O(15) Ni(6) N(15) 91.7(5) ? ? ? yes
O(15) Ni(6) N(16) 87.9(5) ? ? ? yes
O(15) Ni(6) N(17) 171.1(6) ? ? ? yes
O(15) Ni(6) N(18) 89.5(6) ? ? ? yes
N(15) Ni(6) N(16) 82.0(6) ? ? ? yes
N(15) Ni(6) N(17) 82.0(6) ? ? ? yes
N(15) Ni(6) N(18) 171.3(7) ? ? ? yes
N(16) Ni(6) N(17) 97.5(6) ? ? ? yes
N(16) Ni(6) N(18) 106.7(7) ? ? ? yes
N(17) Ni(6) N(18) 95.7(6) ? ? ? yes
O(12) Ni(7) O(14) 62.2(5) ? ? ? yes
O(12) Ni(7) O(16) 92.2(4) ? ? ? yes
O(12) Ni(7) N(19) 94.7(6) ? ? ? yes
O(12) Ni(7) N(20) 92.5(5) ? ? ? yes
O(12) Ni(7) N(24) 154.3(6) ? ? ? yes
O(14) Ni(7) O(16) 89.7(5) ? ? ? yes
O(14) Ni(7) N(19) 156.8(5) ? ? ? yes
O(14) Ni(7) N(20) 98.9(6) ? ? ? yes
O(14) Ni(7) N(24) 92.7(6) ? ? ? yes
O(16) Ni(7) N(19) 89.1(6) ? ? ? yes
O(16) Ni(7) N(20) 171.4(6) ? ? ? yes
O(16) Ni(7) N(24) 81.5(5) ? ? ? yes
N(19) Ni(7) N(20) 83.3(7) ? ? ? yes
N(19) Ni(7) N(24) 110.0(7) ? ? ? yes
N(20) Ni(7) N(24) 97.2(6) ? ? ? yes
O(16) Ni(8) O(18) 83.1(5) ? ? ? yes
O(16) Ni(8) N(21) 91.5(5) ? ? ? yes
O(16) Ni(8) N(22) 167.7(7) ? ? ? yes
O(16) Ni(8) N(23) 91.4(5) ? ? ? yes
O(16) Ni(8) N(24) 83.0(5) ? ? ? yes
O(18) Ni(8) N(21) 94.0(6) ? ? ? yes
O(18) Ni(8) N(22) 89.0(6) ? ? ? yes
O(18) Ni(8) N(23) 173.7(5) ? ? ? yes
O(18) Ni(8) N(24) 89.5(6) ? ? ? yes
N(21) Ni(8) N(22) 79.6(6) ? ? ? yes
N(21) Ni(8) N(23) 83.0(7) ? ? ? yes
N(21) Ni(8) N(24) 173.1(6) ? ? ? yes
N(22) Ni(8) N(23) 95.9(7) ? ? ? yes
N(22) Ni(8) N(24) 106.4(6) ? ? ? yes
N(23) Ni(8) N(24) 92.9(7) ? ? ? yes
F(1) P(1) F(2) 93(1) ? ? ? yes
F(1) P(1) F(3) 88(1) ? ? ? yes
F(1) P(1) F(4) 173(1) ? ? ? yes
F(1) P(1) F(5) 86(1) ? ? ? yes
F(1) P(1) F(6) 92(1) ? ? ? yes
F(2) P(1) F(3) 86(1) ? ? ? yes
F(2) P(1) F(4) 90(1) ? ? ? yes
F(2) P(1) F(5) 175(1) ? ? ? yes
F(2) P(1) F(6) 101(1) ? ? ? yes
F(3) P(1) F(4) 87(1) ? ? ? yes
F(3) P(1) F(5) 88(1) ? ? ? yes
F(3) P(1) F(6) 172(1) ? ? ? yes
F(4) P(1) F(5) 89(1) ? ? ? yes
F(4) P(1) F(6) 90(1) ? ? ? yes
F(5) P(1) F(6) 83(1) ? ? ? yes
F(7) P(2) F(8) 93(1) ? ? ? yes
F(7) P(2) F(9) 84(1) ? ? ? yes
F(7) P(2) F(10) 175(1) ? ? ? yes
F(7) P(2) F(11) 85(1) ? ? ? yes
F(7) P(2) F(12) 95(1) ? ? ? yes
F(8) P(2) F(9) 85(1) ? ? ? yes
F(8) P(2) F(10) 89(1) ? ? ? yes
F(8) P(2) F(11) 177(1) ? ? ? yes
F(8) P(2) F(12) 92(1) ? ? ? yes
F(9) P(2) F(10) 92(1) ? ? ? yes
F(9) P(2) F(11) 91(1) ? ? ? yes
F(9) P(2) F(12) 178(1) ? ? ? yes
F(10) P(2) F(11) 91(1) ? ? ? yes
F(10) P(2) F(12) 86(1) ? ? ? yes
F(11) P(2) F(12) 89(1) ? ? ? yes
F(13) P(3) F(14) 92(1) ? ? ? yes
F(13) P(3) F(15) 89(1) ? ? ? yes
F(13) P(3) F(16) 178(1) ? ? ? yes
F(13) P(3) F(17) 90(1) ? ? ? yes
F(13) P(3) F(18) 89(1) ? ? ? yes
F(14) P(3) F(15) 88(1) ? ? ? yes
F(14) P(3) F(16) 86(1) ? ? ? yes
F(14) P(3) F(17) 176(1) ? ? ? yes
F(14) P(3) F(18) 87(1) ? ? ? yes
F(15) P(3) F(16) 91(1) ? ? ? yes
F(15) P(3) F(17) 93(1) ? ? ? yes
F(15) P(3) F(18) 175(1) ? ? ? yes
F(16) P(3) F(17) 90(1) ? ? ? yes
F(16) P(3) F(18) 89(1) ? ? ? yes
F(17) P(3) F(18) 90(1) ? ? ? yes
F(19) P(4) F(20) 95(1) ? ? ? yes
F(19) P(4) F(21) 87(2) ? ? ? yes
F(19) P(4) F(22) 95(1) ? ? ? yes
F(19) P(4) F(23) 177(1) ? ? ? yes
F(19) P(4) F(24) 98(1) ? ? ? yes
F(20) P(4) F(21) 85(1) ? ? ? yes
F(20) P(4) F(22) 169(1) ? ? ? yes
F(20) P(4) F(23) 81(1) ? ? ? yes
F(20) P(4) F(24) 89(1) ? ? ? yes
F(21) P(4) F(22) 96(2) ? ? ? yes
F(21) P(4) F(23) 91(2) ? ? ? yes
F(21) P(4) F(24) 173(1) ? ? ? yes
F(22) P(4) F(23) 87(1) ? ? ? yes
F(22) P(4) F(24) 87(1) ? ? ? yes
F(23) P(4) F(24) 82(1) ? ? ? yes
Ni(1) O(1) Ni(2) 102.0(6) ? ? ? yes
Ni(1) O(1) C(5) 126(1) ? ? ? yes
Ni(2) O(1) C(5) 120(1) ? ? ? yes
Ni(1) O(3) Ni(3) 177.6(8) ? ? ? yes
Ni(1) O(3) C(26) 88(1) ? ? ? yes
Ni(3) O(3) C(26) 89(1) ? ? ? yes
Ni(1) O(4) C(26) 91(1) ? ? ? yes
Ni(3) O(5) C(26) 92(1) ? ? ? yes
Ni(2) O(6) C(28) 120(2) ? ? ? yes
Ni(3) O(7) Ni(4) 99.6(5) ? ? ? yes
Ni(3) O(7) C(34) 128(1) ? ? ? yes
Ni(4) O(7) C(34) 117(1) ? ? ? yes
Ni(4) O(9) C(56) 128(2) ? ? ? yes
Ni(5) O(10) Ni(6) 102.2(6) ? ? ? yes
Ni(5) O(10) C(62) 126(1) ? ? ? yes
Ni(6) O(10) C(62) 117(1) ? ? ? yes
Ni(5) O(12) Ni(7) 175.0(6) ? ? ? yes
Ni(5) O(12) C(83) 86(1) ? ? ? yes
Ni(7) O(12) C(83) 88(1) ? ? ? yes
Ni(5) O(13) C(83) 93(1) ? ? ? yes
Ni(7) O(14) C(83) 95(1) ? ? ? yes
Ni(6) O(15) C(85) 128(1) ? ? ? yes
Ni(7) O(16) Ni(8) 99.7(4) ? ? ? yes
Ni(7) O(16) C(91) 127(1) ? ? ? yes
Ni(8) O(16) C(91) 115.0(10) ? ? ? yes
Ni(8) O(18) C(113) 121(1) ? ? ? yes
Ni(1) N(1) C(8) 126(1) ? ? ? yes
Ni(1) N(1) C(9) 113(1) ? ? ? yes
C(8) N(1) C(9) 118(1) ? ? ? yes
Ni(1) N(2) C(10) 101(1) ? ? ? yes
Ni(1) N(2) C(11) 113(1) ? ? ? yes
Ni(1) N(2) C(12) 109(1) ? ? ? yes
C(10) N(2) C(11) 106(1) ? ? ? yes
C(10) N(2) C(12) 114(1) ? ? ? yes
C(11) N(2) C(12) 110(1) ? ? ? yes
Ni(2) N(3) C(13) 109(1) ? ? ? yes
Ni(2) N(3) C(14) 105(1) ? ? ? yes
Ni(2) N(3) C(20) 110(1) ? ? ? yes
C(13) N(3) C(14) 109(1) ? ? ? yes
C(13) N(3) C(20) 111(1) ? ? ? yes
C(14) N(3) C(20) 110(1) ? ? ? yes
Ni(2) N(4) C(15) 110(1) ? ? ? yes
Ni(2) N(4) C(19) 128(1) ? ? ? yes
C(15) N(4) C(19) 120(1) ? ? ? yes
Ni(2) N(5) C(21) 112(1) ? ? ? yes
Ni(2) N(5) C(25) 125(1) ? ? ? yes
C(21) N(5) C(25) 121(1) ? ? ? yes
Ni(1) N(6) Ni(2) 95.8(7) ? ? ? yes
Ni(1) N(6) C(27) 135(1) ? ? ? yes
Ni(2) N(6) C(27) 127(1) ? ? ? yes
Ni(3) N(7) C(37) 126(1) ? ? ? yes
Ni(3) N(7) C(38) 112(1) ? ? ? yes
C(37) N(7) C(38) 119(1) ? ? ? yes
Ni(3) N(8) C(39) 103(1) ? ? ? yes
Ni(3) N(8) C(40) 112(1) ? ? ? yes
Ni(3) N(8) C(41) 110(1) ? ? ? yes
C(39) N(8) C(40) 108(1) ? ? ? yes
C(39) N(8) C(41) 112(1) ? ? ? yes
C(40) N(8) C(41) 109(1) ? ? ? yes
Ni(4) N(9) C(42) 110(1) ? ? ? yes
Ni(4) N(9) C(43) 105(1) ? ? ? yes
Ni(4) N(9) C(49) 109(1) ? ? ? yes
C(42) N(9) C(43) 106(1) ? ? ? yes
C(42) N(9) C(49) 114(1) ? ? ? yes
C(43) N(9) C(49) 110(1) ? ? ? yes
Ni(4) N(10) C(44) 109(1) ? ? ? yes
Ni(4) N(10) C(48) 129(1) ? ? ? yes
C(44) N(10) C(48) 120(1) ? ? ? yes
Ni(4) N(11) C(50) 113(1) ? ? ? yes
Ni(4) N(11) C(54) 124(1) ? ? ? yes
C(50) N(11) C(54) 120(1) ? ? ? yes
Ni(3) N(12) Ni(4) 95.7(6) ? ? ? yes
Ni(3) N(12) C(55) 137(1) ? ? ? yes
Ni(4) N(12) C(55) 124(1) ? ? ? yes
Ni(5) N(13) C(65) 128(1) ? ? ? yes
Ni(5) N(13) C(66) 111(1) ? ? ? yes
C(65) N(13) C(66) 118(1) ? ? ? yes
Ni(5) N(14) C(67) 101(1) ? ? ? yes
Ni(5) N(14) C(68) 114(1) ? ? ? yes
Ni(5) N(14) C(69) 113(1) ? ? ? yes
C(67) N(14) C(68) 100(2) ? ? ? yes
C(67) N(14) C(69) 117(2) ? ? ? yes
C(68) N(14) C(69) 109(2) ? ? ? yes
Ni(6) N(15) C(70) 109(1) ? ? ? yes
Ni(6) N(15) C(71) 105(1) ? ? ? yes
Ni(6) N(15) C(77) 110.4(10) ? ? ? yes
C(70) N(15) C(71) 110(1) ? ? ? yes
C(70) N(15) C(77) 111(1) ? ? ? yes
C(71) N(15) C(77) 108(1) ? ? ? yes
Ni(6) N(16) C(72) 109(1) ? ? ? yes
Ni(6) N(16) C(76) 129(1) ? ? ? yes
C(72) N(16) C(76) 121(1) ? ? ? yes
Ni(6) N(17) C(78) 114(1) ? ? ? yes
Ni(6) N(17) C(82) 126(1) ? ? ? yes
C(78) N(17) C(82) 117(1) ? ? ? yes
Ni(5) N(18) Ni(6) 96.6(8) ? ? ? yes
Ni(5) N(18) C(84) 137(1) ? ? ? yes
Ni(6) N(18) C(84) 126(1) ? ? ? yes
Ni(7) N(19) C(94) 127(1) ? ? ? yes
Ni(7) N(19) C(95) 113(1) ? ? ? yes
C(94) N(19) C(95) 117(1) ? ? ? yes
Ni(7) N(20) C(96) 100(1) ? ? ? yes
Ni(7) N(20) C(97) 111(1) ? ? ? yes
Ni(7) N(20) C(98) 110(1) ? ? ? yes
C(96) N(20) C(97) 107(1) ? ? ? yes
C(96) N(20) C(98) 115(1) ? ? ? yes
C(97) N(20) C(98) 110(1) ? ? ? yes
Ni(8) N(21) C(99) 109(1) ? ? ? yes
Ni(8) N(21) C(100) 104(1) ? ? ? yes
Ni(8) N(21) C(106) 109(1) ? ? ? yes
C(99) N(21) C(100) 107(1) ? ? ? yes
C(99) N(21) C(106) 113(1) ? ? ? yes
C(100) N(21) C(106) 111(1) ? ? ? yes
Ni(8) N(22) C(101) 110(1) ? ? ? yes
Ni(8) N(22) C(105) 127(1) ? ? ? yes
C(101) N(22) C(105) 121(1) ? ? ? yes
Ni(8) N(23) C(107) 111(1) ? ? ? yes
Ni(8) N(23) C(111) 125(1) ? ? ? yes
C(107) N(23) C(111) 121(1) ? ? ? yes
Ni(7) N(24) Ni(8) 95.2(6) ? ? ? yes
Ni(7) N(24) C(112) 137(1) ? ? ? yes
Ni(8) N(24) C(112) 123(1) ? ? ? yes
C(1) C(2) C(3) 121(2) ? ? ? yes
C(1) C(2) C(7) 118(1) ? ? ? yes
C(3) C(2) C(7) 119(2) ? ? ? yes
C(2) C(3) C(4) 120(2) ? ? ? yes
C(3) C(4) C(5) 119(1) ? ? ? yes
C(3) C(4) C(8) 113(1) ? ? ? yes
C(5) C(4) C(8) 126(2) ? ? ? yes
O(1) C(5) C(4) 123(1) ? ? ? yes
O(1) C(5) C(6) 118(1) ? ? ? yes
C(4) C(5) C(6) 118(1) ? ? ? yes
C(5) C(6) C(7) 122(1) ? ? ? yes
C(5) C(6) C(13) 117(1) ? ? ? yes
C(7) C(6) C(13) 120(1) ? ? ? yes
C(2) C(7) C(6) 118(1) ? ? ? yes
N(1) C(8) C(4) 123(1) ? ? ? yes
N(1) C(9) C(10) 103(1) ? ? ? yes
N(2) C(10) C(9) 109(1) ? ? ? yes
N(3) C(13) C(6) 110(1) ? ? ? yes
N(3) C(14) C(15) 106(1) ? ? ? yes
N(4) C(15) C(14) 119(1) ? ? ? yes
N(4) C(15) C(16) 121(2) ? ? ? yes
C(14) C(15) C(16) 118(1) ? ? ? yes
C(15) C(16) C(17) 118(1) ? ? ? yes
C(16) C(17) C(18) 119(2) ? ? ? yes
C(17) C(18) C(19) 117(2) ? ? ? yes
N(4) C(19) C(18) 122(1) ? ? ? yes
N(3) C(20) C(21) 108(1) ? ? ? yes
N(5) C(21) C(20) 121(1) ? ? ? yes
N(5) C(21) C(22) 123(1) ? ? ? yes
C(20) C(21) C(22) 115(1) ? ? ? yes
C(21) C(22) C(23) 115(2) ? ? ? yes
C(22) C(23) C(24) 121(2) ? ? ? yes
C(23) C(24) C(25) 117(2) ? ? ? yes
N(5) C(25) C(24) 121(2) ? ? ? yes
O(3) C(26) O(4) 117(1) ? ? ? yes
O(3) C(26) O(5) 116(2) ? ? ? yes
O(4) C(26) O(5) 126(2) ? ? ? yes
O(2) C(27) N(6) 176(2) ? ? ? yes
O(6) C(28) C(29) 95(4) ? ? ? yes
C(30) C(31) C(32) 121(2) ? ? ? yes
C(30) C(31) C(36) 118(1) ? ? ? yes
C(32) C(31) C(36) 120(2) ? ? ? yes
C(31) C(32) C(33) 119(2) ? ? ? yes
C(32) C(33) C(34) 121(1) ? ? ? yes
C(32) C(33) C(37) 113(1) ? ? ? yes
C(34) C(33) C(37) 124(1) ? ? ? yes
O(7) C(34) C(33) 122(1) ? ? ? yes
O(7) C(34) C(35) 119(1) ? ? ? yes
C(33) C(34) C(35) 117(1) ? ? ? yes
C(34) C(35) C(36) 121(2) ? ? ? yes
C(34) C(35) C(42) 118(1) ? ? ? yes
C(36) C(35) C(42) 120(1) ? ? ? yes
C(31) C(36) C(35) 119(1) ? ? ? yes
N(7) C(37) C(33) 125(2) ? ? ? yes
N(7) C(38) C(39) 105(1) ? ? ? yes
N(8) C(39) C(38) 107(1) ? ? ? yes
N(9) C(42) C(35) 109(1) ? ? ? yes
N(9) C(43) C(44) 104(1) ? ? ? yes
N(10) C(44) C(43) 121(1) ? ? ? yes
N(10) C(44) C(45) 122(2) ? ? ? yes
C(43) C(44) C(45) 116(2) ? ? ? yes
C(44) C(45) C(46) 115(2) ? ? ? yes
C(45) C(46) C(47) 121(2) ? ? ? yes
C(46) C(47) C(48) 118(2) ? ? ? yes
N(10) C(48) C(47) 121(2) ? ? ? yes
N(9) C(49) C(50) 109(1) ? ? ? yes
N(11) C(50) C(49) 116(2) ? ? ? yes
N(11) C(50) C(51) 121(2) ? ? ? yes
C(49) C(50) C(51) 121(1) ? ? ? yes
C(50) C(51) C(52) 117(2) ? ? ? yes
C(51) C(52) C(53) 120(2) ? ? ? yes
C(52) C(53) C(54) 118(2) ? ? ? yes
N(11) C(54) C(53) 120(1) ? ? ? yes
O(8) C(55) N(12) 177(3) ? ? ? yes
O(9) C(56) C(57) 121(3) ? ? ? yes
C(58) C(59) C(60) 121(2) ? ? ? yes
C(58) C(59) C(64) 119(2) ? ? ? yes
C(60) C(59) C(64) 118(2) ? ? ? yes
C(59) C(60) C(61) 121(2) ? ? ? yes
C(60) C(61) C(62) 119(1) ? ? ? yes
C(60) C(61) C(65) 114(1) ? ? ? yes
C(62) C(61) C(65) 125(2) ? ? ? yes
O(10) C(62) C(61) 124(1) ? ? ? yes
O(10) C(62) C(63) 119(1) ? ? ? yes
C(61) C(62) C(63) 116(1) ? ? ? yes
C(62) C(63) C(64) 124(1) ? ? ? yes
C(62) C(63) C(70) 117(1) ? ? ? yes
C(64) C(63) C(70) 117(1) ? ? ? yes
C(59) C(64) C(63) 118(2) ? ? ? yes
N(13) C(65) C(61) 121(1) ? ? ? yes
N(13) C(66) C(67) 103(1) ? ? ? yes
N(14) C(67) C(66) 110(2) ? ? ? yes
N(15) C(70) C(63) 110(1) ? ? ? yes
N(15) C(71) C(72) 108(1) ? ? ? yes
N(16) C(72) C(71) 118(1) ? ? ? yes
N(16) C(72) C(73) 116(2) ? ? ? yes
C(71) C(72) C(73) 124(1) ? ? ? yes
C(72) C(73) C(74) 122(2) ? ? ? yes
C(73) C(74) C(75) 117(2) ? ? ? yes
C(74) C(75) C(76) 120(2) ? ? ? yes
N(16) C(76) C(75) 121(1) ? ? ? yes
N(15) C(77) C(78) 108(1) ? ? ? yes
N(17) C(78) C(77) 118(1) ? ? ? yes
N(17) C(78) C(79) 125(1) ? ? ? yes
C(77) C(78) C(79) 116(1) ? ? ? yes
C(78) C(79) C(80) 116(2) ? ? ? yes
C(79) C(80) C(81) 120(2) ? ? ? yes
C(80) C(81) C(82) 117(2) ? ? ? yes
N(17) C(82) C(81) 123(2) ? ? ? yes
O(12) C(83) O(13) 116(1) ? ? ? yes
O(12) C(83) O(14) 114(1) ? ? ? yes
O(13) C(83) O(14) 129(1) ? ? ? yes
O(11) C(84) N(18) 179(2) ? ? ? yes
O(15) C(85) C(86) 107(2) ? ? ? yes
C(87) C(88) C(89) 118(2) ? ? ? yes
C(87) C(88) C(93) 119(2) ? ? ? yes
C(89) C(88) C(93) 121(2) ? ? ? yes
C(88) C(89) C(90) 118(2) ? ? ? yes
C(89) C(90) C(91) 120(1) ? ? ? yes
C(89) C(90) C(94) 114(1) ? ? ? yes
C(91) C(90) C(94) 124(1) ? ? ? yes
O(16) C(91) C(90) 123(1) ? ? ? yes
O(16) C(91) C(92) 115(1) ? ? ? yes
C(90) C(91) C(92) 120(1) ? ? ? yes
C(91) C(92) C(93) 118(2) ? ? ? yes
C(91) C(92) C(99) 120(1) ? ? ? yes
C(93) C(92) C(99) 120(1) ? ? ? yes
C(88) C(93) C(92) 119(2) ? ? ? yes
N(19) C(94) C(90) 124(1) ? ? ? yes
N(19) C(95) C(96) 104(1) ? ? ? yes
N(20) C(96) C(95) 109(1) ? ? ? yes
N(21) C(99) C(92) 107(1) ? ? ? yes
N(21) C(100) C(101) 106(2) ? ? ? yes
N(22) C(101) C(100) 117(1) ? ? ? yes
N(22) C(101) C(102) 119(2) ? ? ? yes
C(100) C(101) C(102) 122(2) ? ? ? yes
C(101) C(102) C(103) 119(3) ? ? ? yes
C(102) C(103) C(104) 119(2) ? ? ? yes
C(103) C(104) C(105) 123(2) ? ? ? yes
N(22) C(105) C(104) 116(2) ? ? ? yes
N(21) C(106) C(107) 109(1) ? ? ? yes
N(23) C(107) C(106) 119(1) ? ? ? yes
N(23) C(107) C(108) 119(2) ? ? ? yes
C(106) C(107) C(108) 120(1) ? ? ? yes
C(107) C(108) C(109) 117(2) ? ? ? yes
C(108) C(109) C(110) 121(2) ? ? ? yes
C(109) C(110) C(111) 117(2) ? ? ? yes
N(23) C(111) C(110) 121(1) ? ? ? yes
O(17) C(112) N(24) 177(2) ? ? ? yes
O(18) C(113) C(114) 112(1) ? ? ? yes
O(19) C(115) C(116) 94(5) ? ? ? yes

loop_
_geom_bond_atom_site_label_1
_geom_bond_atom_site_label_2
_geom_bond_distance
_geom_bond_site_symmetry_1
_geom_bond_site_symmetry_2
_geom_bond_publ_flag
Ni(1) O(1) 2.06(1) ? ? yes
Ni(1) O(3) 2.16(1) ? ? yes
Ni(1) O(4) 2.10(1) ? ? yes
Ni(1) N(1) 2.04(2) ? ? yes
Ni(1) N(2) 2.18(2) ? ? yes
Ni(1) N(6) 2.15(2) ? ? yes
Ni(2) O(1) 2.01(1) ? ? yes
Ni(2) O(6) 2.13(1) ? ? yes
Ni(2) N(3) 2.12(1) ? ? yes
Ni(2) N(4) 2.07(2) ? ? yes
Ni(2) N(5) 2.08(2) ? ? yes
Ni(2) N(6) 2.11(2) ? ? yes
Ni(3) O(3) 2.14(1) ? ? yes
Ni(3) O(5) 2.10(2) ? ? yes
Ni(3) O(7) 2.06(1) ? ? yes
Ni(3) N(7) 2.03(2) ? ? yes
Ni(3) N(8) 2.20(2) ? ? yes
Ni(3) N(12) 2.13(1) ? ? yes
Ni(4) O(7) 2.04(1) ? ? yes
Ni(4) O(9) 2.15(2) ? ? yes
Ni(4) N(9) 2.12(2) ? ? yes
Ni(4) N(10) 2.06(2) ? ? yes
Ni(4) N(11) 2.08(2) ? ? yes
Ni(4) N(12) 2.10(2) ? ? yes
Ni(5) O(10) 2.04(1) ? ? yes
Ni(5) O(12) 2.17(1) ? ? yes
Ni(5) O(13) 2.07(1) ? ? yes
Ni(5) N(13) 2.02(2) ? ? yes
Ni(5) N(14) 2.17(2) ? ? yes
Ni(5) N(18) 2.15(2) ? ? yes
Ni(6) O(10) 2.03(1) ? ? yes
Ni(6) O(15) 2.19(1) ? ? yes
Ni(6) N(15) 2.11(1) ? ? yes
Ni(6) N(16) 2.08(2) ? ? yes
Ni(6) N(17) 2.06(2) ? ? yes
Ni(6) N(18) 2.09(2) ? ? yes
Ni(7) O(12) 2.16(1) ? ? yes
Ni(7) O(14) 2.06(1) ? ? yes
Ni(7) O(16) 2.03(1) ? ? yes
Ni(7) N(19) 2.01(2) ? ? yes
Ni(7) N(20) 2.17(2) ? ? yes
Ni(7) N(24) 2.14(1) ? ? yes
Ni(8) O(16) 2.04(1) ? ? yes
Ni(8) O(18) 2.16(1) ? ? yes
Ni(8) N(21) 2.11(2) ? ? yes
Ni(8) N(22) 2.10(2) ? ? yes
Ni(8) N(23) 2.05(2) ? ? yes
Ni(8) N(24) 2.07(2) ? ? yes
P(1) F(1) 1.51(2) ? ? yes
P(1) F(2) 1.53(2) ? ? yes
P(1) F(3) 1.55(2) ? ? yes
P(1) F(4) 1.57(2) ? ? yes
P(1) F(5) 1.57(2) ? ? yes
P(1) F(6) 1.46(2) ? ? yes
P(2) F(7) 1.51(3) ? ? yes
P(2) F(8) 1.53(2) ? ? yes
P(2) F(9) 1.54(2) ? ? yes
P(2) F(10) 1.52(3) ? ? yes
P(2) F(11) 1.52(2) ? ? yes
P(2) F(12) 1.50(2) ? ? yes
P(3) F(13) 1.52(3) ? ? yes
P(3) F(14) 1.58(2) ? ? yes
P(3) F(15) 1.53(3) ? ? yes
P(3) F(16) 1.60(3) ? ? yes
P(3) F(17) 1.51(3) ? ? yes
P(3) F(18) 1.57(3) ? ? yes
P(4) F(19) 1.43(3) ? ? yes
P(4) F(20) 1.53(3) ? ? yes
P(4) F(21) 1.46(3) ? ? yes
P(4) F(22) 1.49(3) ? ? yes
P(4) F(23) 1.53(3) ? ? yes
P(4) F(24) 1.52(3) ? ? yes
O(1) C(5) 1.31(3) ? ? yes
O(2) C(27) 1.19(4) ? ? yes
O(3) C(26) 1.31(3) ? ? yes
O(4) C(26) 1.27(3) ? ? yes
O(5) C(26) 1.26(2) ? ? yes
O(6) C(28) 1.83(7) ? ? yes
O(7) C(34) 1.31(2) ? ? yes
O(8) C(55) 1.21(4) ? ? yes
O(9) C(56) 1.46(5) ? ? yes
O(10) C(62) 1.27(3) ? ? yes
O(11) C(84) 1.26(5) ? ? yes
O(12) C(83) 1.34(3) ? ? yes
O(13) C(83) 1.27(3) ? ? yes
O(14) C(83) 1.27(2) ? ? yes
O(15) C(85) 1.46(3) ? ? yes
O(16) C(91) 1.34(2) ? ? yes
O(17) C(112) 1.19(3) ? ? yes
O(18) C(113) 1.52(2) ? ? yes
O(19) C(115) 1.43(10) ? ? yes
N(1) C(8) 1.30(3) ? ? yes
N(1) C(9) 1.52(2) ? ? yes
N(2) C(10) 1.50(3) ? ? yes
N(2) C(11) 1.53(3) ? ? yes
N(2) C(12) 1.48(3) ? ? yes
N(3) C(13) 1.50(2) ? ? yes
N(3) C(14) 1.48(3) ? ? yes
N(3) C(20) 1.51(2) ? ? yes
N(4) C(15) 1.32(3) ? ? yes
N(4) C(19) 1.34(3) ? ? yes
N(5) C(21) 1.33(3) ? ? yes
N(5) C(25) 1.37(2) ? ? yes
N(6) C(27) 1.07(4) ? ? yes
N(7) C(37) 1.30(3) ? ? yes
N(7) C(38) 1.53(3) ? ? yes
N(8) C(39) 1.49(3) ? ? yes
N(8) C(40) 1.51(3) ? ? yes
N(8) C(41) 1.52(2) ? ? yes
N(9) C(42) 1.50(2) ? ? yes
N(9) C(43) 1.52(3) ? ? yes
N(9) C(49) 1.48(3) ? ? yes
N(10) C(44) 1.35(4) ? ? yes
N(10) C(48) 1.35(3) ? ? yes
N(11) C(50) 1.36(3) ? ? yes
N(11) C(54) 1.39(3) ? ? yes
N(12) C(55) 1.10(3) ? ? yes
N(13) C(65) 1.28(3) ? ? yes
N(13) C(66) 1.51(3) ? ? yes
N(14) C(67) 1.46(4) ? ? yes
N(14) C(68) 1.50(3) ? ? yes
N(14) C(69) 1.37(4) ? ? yes
N(15) C(70) 1.47(2) ? ? yes
N(15) C(71) 1.49(2) ? ? yes
N(15) C(77) 1.51(2) ? ? yes
N(16) C(72) 1.41(3) ? ? yes
N(16) C(76) 1.33(3) ? ? yes
N(17) C(78) 1.33(3) ? ? yes
N(17) C(82) 1.37(3) ? ? yes
N(18) C(84) 1.00(4) ? ? yes
N(19) C(94) 1.31(2) ? ? yes
N(19) C(95) 1.51(3) ? ? yes
N(20) C(96) 1.49(3) ? ? yes
N(20) C(97) 1.50(3) ? ? yes
N(20) C(98) 1.50(3) ? ? yes
N(21) C(99) 1.52(2) ? ? yes
N(21) C(100) 1.50(3) ? ? yes
N(21) C(106) 1.51(3) ? ? yes
N(22) C(101) 1.38(3) ? ? yes
N(22) C(105) 1.37(3) ? ? yes
N(23) C(107) 1.38(3) ? ? yes
N(23) C(111) 1.37(3) ? ? yes
N(24) C(112) 1.14(3) ? ? yes
C(1) C(2) 1.54(4) ? ? yes
C(2) C(3) 1.39(3) ? ? yes
C(2) C(7) 1.43(4) ? ? yes
C(3) C(4) 1.44(3) ? ? yes
C(4) C(5) 1.41(3) ? ? yes
C(4) C(8) 1.43(3) ? ? yes
C(5) C(6) 1.42(2) ? ? yes
C(6) C(7) 1.40(3) ? ? yes
C(6) C(13) 1.52(3) ? ? yes
C(9) C(10) 1.59(3) ? ? yes
C(14) C(15) 1.54(3) ? ? yes
C(15) C(16) 1.45(3) ? ? yes
C(16) C(17) 1.40(4) ? ? yes
C(17) C(18) 1.38(3) ? ? yes
C(18) C(19) 1.44(3) ? ? yes
C(20) C(21) 1.53(3) ? ? yes
C(21) C(22) 1.39(3) ? ? yes
C(22) C(23) 1.45(3) ? ? yes
C(23) C(24) 1.41(4) ? ? yes
C(24) C(25) 1.37(3) ? ? yes
C(28) C(29) 1.91(9) ? ? yes
C(30) C(31) 1.52(3) ? ? yes
C(31) C(32) 1.36(3) ? ? yes
C(31) C(36) 1.42(4) ? ? yes
C(32) C(33) 1.43(3) ? ? yes
C(33) C(34) 1.43(3) ? ? yes
C(33) C(37) 1.42(3) ? ? yes
C(34) C(35) 1.40(3) ? ? yes
C(35) C(36) 1.42(3) ? ? yes
C(35) C(42) 1.53(3) ? ? yes
C(38) C(39) 1.58(3) ? ? yes
C(43) C(44) 1.56(3) ? ? yes
C(44) C(45) 1.46(4) ? ? yes
C(45) C(46) 1.41(4) ? ? yes
C(46) C(47) 1.42(5) ? ? yes
C(47) C(48) 1.42(4) ? ? yes
C(49) C(50) 1.54(4) ? ? yes
C(50) C(51) 1.39(4) ? ? yes
C(51) C(52) 1.42(4) ? ? yes
C(52) C(53) 1.41(3) ? ? yes
C(53) C(54) 1.37(4) ? ? yes
C(56) C(57) 1.24(7) ? ? yes
C(58) C(59) 1.58(5) ? ? yes
C(59) C(60) 1.41(3) ? ? yes
C(59) C(64) 1.41(4) ? ? yes
C(60) C(61) 1.43(4) ? ? yes
C(61) C(62) 1.41(3) ? ? yes
C(61) C(65) 1.42(3) ? ? yes
C(62) C(63) 1.43(3) ? ? yes
C(63) C(64) 1.38(3) ? ? yes
C(63) C(70) 1.52(3) ? ? yes
C(66) C(67) 1.58(4) ? ? yes
C(71) C(72) 1.51(3) ? ? yes
C(72) C(73) 1.43(3) ? ? yes
C(73) C(74) 1.37(5) ? ? yes
C(74) C(75) 1.40(3) ? ? yes
C(75) C(76) 1.40(3) ? ? yes
C(77) C(78) 1.55(3) ? ? yes
C(78) C(79) 1.40(3) ? ? yes
C(79) C(80) 1.40(4) ? ? yes
C(80) C(81) 1.42(5) ? ? yes
C(81) C(82) 1.38(4) ? ? yes
C(85) C(86) 1.55(4) ? ? yes
C(87) C(88) 1.55(3) ? ? yes
C(88) C(89) 1.40(3) ? ? yes
C(88) C(93) 1.44(4) ? ? yes
C(89) C(90) 1.41(3) ? ? yes
C(90) C(91) 1.42(3) ? ? yes
C(90) C(94) 1.44(3) ? ? yes
C(91) C(92) 1.45(3) ? ? yes
C(92) C(93) 1.40(3) ? ? yes
C(92) C(99) 1.49(3) ? ? yes
C(95) C(96) 1.55(3) ? ? yes
C(100) C(101) 1.50(3) ? ? yes
C(101) C(102) 1.41(3) ? ? yes
C(102) C(103) 1.38(5) ? ? yes
C(103) C(104) 1.34(5) ? ? yes
C(104) C(105) 1.43(4) ? ? yes
C(106) C(107) 1.48(3) ? ? yes
C(107) C(108) 1.42(4) ? ? yes
C(108) C(109) 1.42(4) ? ? yes
C(109) C(110) 1.42(4) ? ? yes
C(110) C(111) 1.38(3) ? ? yes
C(113) C(114) 1.46(4) ? ? yes
C(115) C(116) 1.40(8) ? ? yes
